data_7029128
loop_
_publ_author_name
'Chen, Ying'
'Cao, Fan'
'Wei, Rong-Min'
'Zhang, Yang'
'Zhang, Yi-Quan'
'Song, You'

_publ_section_title
;
 Spin-crossover phenomena of the mononuclear Mn(III) complex tuned by
 metal dithiolene counteranions.
;
_journal_issue 9
_journal_name_full 'Dalton transactions (Cambridge, England : 2003)'
_journal_page_first 3783
_journal_page_last 3791
_journal_paper_doi 10.1039/c3dt53173b
_journal_volume 43
_journal_year 2014
_chemical_formula_moiety '2(C22 H26 Br2 Mn N4 O2), C8 N4 Pt S4'
_chemical_formula_sum 'C52 H52 Br4 Mn2 N12 O4 Pt S4'
_chemical_formula_weight 1661.91
_chemical_name_systematic
; 
 ? 
;
_space_group_IT_number 2
_symmetry_cell_setting triclinic
_symmetry_space_group_name_Hall '-P 1'
_symmetry_space_group_name_H-M 'P -1'
_atom_sites_solution_hydrogens geom
_atom_sites_solution_primary direct
_atom_sites_solution_secondary difmap
_audit_creation_method SHELXL-97
_cell_angle_alpha 78.223(3)
_cell_angle_beta 79.349(4)
_cell_angle_gamma 83.348(4)
_cell_formula_units_Z 1
_cell_length_a 8.1643(19)
_cell_length_b 10.013(2)
_cell_length_c 18.323(4)
_cell_measurement_reflns_used 2693
_cell_measurement_temperature 123(2)
_cell_measurement_theta_max 25.7215
_cell_measurement_theta_min 2.547
_cell_volume 1436.3(5)
_computing_cell_refinement 'Bruker SMART'
_computing_data_collection 'Bruker SMART'
_computing_data_reduction 'Bruker SMART'
_computing_molecular_graphics 'Bruker SHELXTL'
_computing_publication_material 'Bruker SHELXTL'
_computing_structure_refinement 'SHELXL-97 (Sheldrick, 1997)'
_computing_structure_solution 'SHELXS-97 (Sheldrick, 1990)'
_diffrn_ambient_temperature 123(2)
_diffrn_measured_fraction_theta_full 0.988
_diffrn_measured_fraction_theta_max 0.988
_diffrn_measurement_device_type 'CCD area detector'
_diffrn_measurement_method 'phi and omega scans'
_diffrn_radiation_monochromator graphite
_diffrn_radiation_source 'fine-focus sealed tube'
_diffrn_radiation_type MoK\a
_diffrn_radiation_wavelength 0.71073
_diffrn_reflns_av_R_equivalents 0.0482
_diffrn_reflns_av_unetI/netI 0.0716
_diffrn_reflns_limit_h_max 8
_diffrn_reflns_limit_h_min -10
_diffrn_reflns_limit_k_max 12
_diffrn_reflns_limit_k_min -12
_diffrn_reflns_limit_l_max 21
_diffrn_reflns_limit_l_min -22
_diffrn_reflns_number 11599
_diffrn_reflns_theta_full 26.00
_diffrn_reflns_theta_max 26.00
_diffrn_reflns_theta_min 1.15
_exptl_absorpt_coefficient_mu 5.846
_exptl_absorpt_correction_T_max 0.496
_exptl_absorpt_correction_T_min 0.202
_exptl_absorpt_correction_type multi-scan
_exptl_absorpt_process_details 'SADABS; Bruker, 2000'
_exptl_crystal_colour black
_exptl_crystal_density_diffrn 1.921
_exptl_crystal_density_method 'not measured'
_exptl_crystal_description plate-like
_exptl_crystal_F_000 812
_exptl_crystal_size_max 0.33
_exptl_crystal_size_mid 0.24
_exptl_crystal_size_min 0.12
_refine_diff_density_max 1.356
_refine_diff_density_min -1.828
_refine_diff_density_rms 0.365
_refine_ls_extinction_method none
_refine_ls_goodness_of_fit_ref 1.007
_refine_ls_hydrogen_treatment mixed
_refine_ls_matrix_type full
_refine_ls_number_parameters 358
_refine_ls_number_reflns 5576
_refine_ls_number_restraints 0
_refine_ls_restrained_S_all 1.007
_refine_ls_R_factor_all 0.0572
_refine_ls_R_factor_gt 0.0389
_refine_ls_shift/su_max 0.001
_refine_ls_shift/su_mean 0.000
_refine_ls_structure_factor_coef Fsqd
_refine_ls_weighting_details 'calc w=1/[\s^2^(Fo^2^)+(0.0955P)^2^+0.0122P] where P=(Fo^2^+2Fc^2^)/3'
_refine_ls_weighting_scheme calc
_refine_ls_wR_factor_gt 0.1047
_refine_ls_wR_factor_ref 0.1463
_reflns_number_gt 4485
_reflns_number_total 5576
_reflns_threshold_expression >2sigma(I)
_cod_data_source_file c3dt53173b.txt
_cod_data_source_block Pt-123
_cod_depositor_comments
;
The following automatic conversions were performed:

'_symmetry_cell_setting' value 'Triclinic' changed to 'triclinic'
according to
/usr/data/users/saulius/automatic-downloads/current/RSC/lib/dictionaries/cif_core.dic
dictionary named 'cif_core.dic' version 2.4.2 from 2011-04-26.

Automatic conversion script
Id: cif_fix_values 2281 2013-09-26 08:29:07Z andrius 
;
_cod_original_cell_volume 1436.3(6)
_cod_original_sg_symbol_Hall -P1
_cod_original_sg_symbol_H-M 'P-1   '
_cod_database_code 7029128

loop_
_symmetry_equiv_pos_as_xyz
'x, y, z'
'-x, -y, -z'

loop_
_atom_site_label
_atom_site_type_symbol
_atom_site_fract_x
_atom_site_fract_y
_atom_site_fract_z
_atom_site_U_iso_or_equiv
_atom_site_adp_type
_atom_site_occupancy
_atom_site_symmetry_multiplicity
_atom_site_calc_flag
_atom_site_refinement_flags
Br1 Br 0.22653(7) 0.70672(6) 1.06666(3) 0.02367(15) Uani 1 1 d .
Br2 Br 1.28108(7) 1.26349(6) 0.93930(3) 0.02167(14) Uani 1 1 d .
C1 C 0.5822(7) 0.7577(5) 0.8314(3) 0.0157(13) Uani 1 1 d .
C2 C 0.5001(7) 0.6368(5) 0.8633(3) 0.0165(13) Uani 1 1 d .
H2 H 0.5181 0.5634 0.8363 0.020 Uiso 1 1 calc R
C3 C 0.3986(7) 0.6224(6) 0.9299(3) 0.0188(14) Uani 1 1 d .
H3 H 0.3464 0.5396 0.9497 0.023 Uiso 1 1 calc R
C4 C 0.3686(7) 0.7299(5) 0.9711(3) 0.0158(13) Uani 1 1 d .
C5 C 0.4388(7) 0.8480(5) 0.9425(3) 0.0147(12) Uani 1 1 d .
H5 H 0.4146 0.9209 0.9699 0.018 Uiso 1 1 calc R
C6 C 0.5463(6) 0.8658(5) 0.8736(3) 0.0129(12) Uani 1 1 d .
C7 C 0.6023(7) 0.9990(5) 0.8397(3) 0.0139(12) Uani 1 1 d .
H7 H 0.5454 1.0748 0.8601 0.017 Uiso 1 1 calc R
C8 C 0.7310(7) 1.1666(5) 0.7428(3) 0.0169(13) Uani 1 1 d .
H8A H 0.6556 1.2289 0.7720 0.020 Uiso 1 1 calc R
H8B H 0.8465 1.1934 0.7365 0.020 Uiso 1 1 calc R
C9 C 0.6818(8) 1.1793(6) 0.6677(3) 0.0202(14) Uani 1 1 d .
H9A H 0.6693 1.2776 0.6446 0.024 Uiso 1 1 calc R
H9B H 0.5714 1.1425 0.6746 0.024 Uiso 1 1 calc R
C10 C 0.8064(8) 1.1047(6) 0.6130(3) 0.0216(14) Uani 1 1 d .
H10A H 0.7733 1.1280 0.5624 0.026 Uiso 1 1 calc R
H10B H 0.9191 1.1362 0.6086 0.026 Uiso 1 1 calc R
C11 C 0.9352(7) 0.8849(6) 0.5848(3) 0.0220(15) Uani 1 1 d .
H11A H 1.0436 0.9261 0.5744 0.026 Uiso 1 1 calc R
H11B H 0.8929 0.8952 0.5365 0.026 Uiso 1 1 calc R
C12 C 0.9570(8) 0.7368(6) 0.6198(3) 0.0213(14) Uani 1 1 d .
H12A H 0.8503 0.6942 0.6267 0.026 Uiso 1 1 calc R
H12B H 1.0425 0.6884 0.5864 0.026 Uiso 1 1 calc R
C13 C 1.0076(8) 0.5816(5) 0.7370(3) 0.0200(14) Uani 1 1 d .
H13A H 0.8929 0.5523 0.7451 0.024 Uiso 1 1 calc R
H13B H 1.0821 0.5202 0.7069 0.024 Uiso 1 1 calc R
C14 C 1.0621(7) 0.5660(6) 0.8116(3) 0.0202(14) Uani 1 1 d .
H14A H 1.1743 0.6001 0.8037 0.024 Uiso 1 1 calc R
H14B H 1.0722 0.4674 0.8344 0.024 Uiso 1 1 calc R
C15 C 0.9427(7) 0.6424(5) 0.8675(3) 0.0145(12) Uani 1 1 d .
H15A H 0.8278 0.6149 0.8728 0.017 Uiso 1 1 calc R
H15B H 0.9776 0.6182 0.9178 0.017 Uiso 1 1 calc R
C16 C 1.0214(6) 0.8555(5) 0.8764(3) 0.0135(12) Uani 1 1 d .
H16 H 1.0418 0.8116 0.9253 0.016 Uiso 1 1 calc R
C17 C 1.0760(6) 0.9877(5) 0.8479(3) 0.0129(12) Uani 1 1 d .
C18 C 1.1303(7) 1.0575(5) 0.8980(3) 0.0142(13) Uani 1 1 d .
H18 H 1.1136 1.0220 0.9507 0.017 Uiso 1 1 calc R
C19 C 1.2066(7) 1.1760(6) 0.8700(3) 0.0189(13) Uani 1 1 d .
C20 C 1.2352(7) 1.2294(5) 0.7937(3) 0.0149(13) Uani 1 1 d .
H20 H 1.2897 1.3115 0.7754 0.018 Uiso 1 1 calc R
C21 C 1.1840(7) 1.1623(6) 0.7440(3) 0.0167(13) Uani 1 1 d .
H21 H 1.2057 1.1986 0.6913 0.020 Uiso 1 1 calc R
C22 C 1.1011(7) 1.0425(5) 0.7690(3) 0.0132(12) Uani 1 1 d .
C23 C 0.4891(7) 0.5845(6) 0.6551(3) 0.0209(14) Uani 1 1 d .
C24 C 0.5175(7) 0.7014(5) 0.5943(3) 0.0175(13) Uani 1 1 d .
C25 C 0.6119(7) 0.6819(6) 0.5276(3) 0.0184(14) Uani 1 1 d .
C26 C 0.6891(8) 0.5545(6) 0.5159(3) 0.0215(14) Uani 1 1 d .
Mn1 Mn 0.86876(10) 0.87570(8) 0.74369(4) 0.01162(19) Uani 1 1 d .
N1 N 0.7217(6) 1.0233(4) 0.7848(3) 0.0136(11) Uani 1 1 d .
N2 N 0.8130(6) 0.9545(5) 0.6391(3) 0.0153(11) Uani 1 1 d .
H28 H 0.7081 0.9277 0.6383 0.018 Uiso 1 1 calc R
N3 N 1.0095(6) 0.7259(5) 0.6925(3) 0.0155(11) Uani 1 1 d .
H27 H 1.1198 0.7484 0.6827 0.019 Uiso 1 1 calc R
N4 N 0.9449(5) 0.7895(4) 0.8401(2) 0.0121(10) Uani 1 1 d .
N5 N 0.4673(7) 0.4958(6) 0.7055(3) 0.0337(15) Uani 1 1 d .
N6 N 0.7516(8) 0.4480(6) 0.5029(3) 0.0390(17) Uani 1 1 d .
O1 O 0.6857(5) 0.7663(4) 0.7680(2) 0.0149(9) Uani 1 1 d .
O2 O 1.0518(5) 0.9847(4) 0.7201(2) 0.0149(9) Uani 1 1 d .
Pt1 Pt 0.5000 1.0000 0.5000 0.01443(8) Uani 1 2 d S
S1 S 0.65359(19) 0.82091(14) 0.45333(8) 0.0195(3) Uani 1 1 d .
S2 S 0.41933(18) 0.85648(14) 0.61246(8) 0.0178(3) Uani 1 1 d .

loop_
_atom_site_aniso_label
_atom_site_aniso_U_11
_atom_site_aniso_U_22
_atom_site_aniso_U_33
_atom_site_aniso_U_23
_atom_site_aniso_U_13
_atom_site_aniso_U_12
Br1 0.0218(3) 0.0246(3) 0.0211(3) -0.0020(2) 0.0037(2) -0.0029(2)
Br2 0.0255(3) 0.0208(3) 0.0228(3) -0.0085(2) -0.0095(2) -0.0017(2)
C1 0.017(3) 0.013(2) 0.016(3) 0.000(2) -0.007(2) 0.006(2)
C2 0.014(3) 0.013(2) 0.026(3) -0.008(2) -0.003(2) -0.005(2)
C3 0.021(3) 0.013(3) 0.024(3) -0.003(2) -0.007(2) -0.001(2)
C4 0.015(3) 0.017(3) 0.015(3) -0.002(2) -0.005(2) 0.001(2)
C5 0.017(3) 0.018(3) 0.011(3) -0.007(2) -0.006(2) 0.008(2)
C6 0.010(2) 0.010(2) 0.019(3) -0.003(2) -0.005(2) 0.002(2)
C7 0.018(3) 0.012(2) 0.013(3) -0.005(2) -0.003(2) 0.004(2)
C8 0.019(3) 0.013(3) 0.017(3) 0.001(2) -0.003(2) 0.003(2)
C9 0.025(3) 0.013(3) 0.020(3) 0.000(2) -0.008(2) 0.009(2)
C10 0.027(3) 0.022(3) 0.014(3) 0.002(2) -0.007(2) 0.001(2)
C11 0.019(3) 0.034(3) 0.011(3) -0.002(2) 0.000(2) -0.001(3)
C12 0.021(3) 0.024(3) 0.022(3) -0.014(2) -0.002(2) 0.000(2)
C13 0.026(3) 0.012(3) 0.023(3) -0.009(2) -0.003(2) 0.001(2)
C14 0.022(3) 0.014(3) 0.023(3) -0.001(2) -0.006(2) 0.006(2)
C15 0.018(3) 0.009(2) 0.017(3) -0.004(2) -0.004(2) 0.001(2)
C16 0.009(2) 0.023(3) 0.007(2) -0.004(2) 0.000(2) 0.002(2)
C17 0.008(2) 0.015(2) 0.016(3) -0.002(2) -0.001(2) -0.004(2)
C18 0.013(2) 0.015(3) 0.013(3) 0.001(2) -0.001(2) 0.000(2)
C19 0.015(3) 0.017(3) 0.031(3) -0.017(2) -0.009(2) 0.003(2)
C20 0.014(3) 0.011(2) 0.020(3) -0.006(2) -0.001(2) 0.000(2)
C21 0.014(3) 0.023(3) 0.009(3) 0.002(2) 0.002(2) 0.000(2)
C22 0.018(3) 0.011(2) 0.013(3) -0.0083(19) -0.004(2) 0.005(2)
C23 0.021(3) 0.018(3) 0.021(3) -0.005(2) 0.002(2) 0.002(2)
C24 0.017(3) 0.014(3) 0.021(3) -0.002(2) -0.001(2) -0.004(2)
C25 0.020(3) 0.021(3) 0.014(3) -0.001(2) -0.006(2) 0.002(2)
C26 0.029(3) 0.021(3) 0.014(3) -0.004(2) 0.000(2) -0.002(3)
Mn1 0.0118(4) 0.0118(4) 0.0116(4) -0.0027(3) -0.0033(3) 0.0010(3)
N1 0.014(2) 0.009(2) 0.019(2) -0.0042(17) -0.0060(19) 0.0015(17)
N2 0.013(2) 0.015(2) 0.017(2) -0.0010(18) -0.0047(19) 0.0000(18)
N3 0.012(2) 0.018(2) 0.015(2) -0.0034(18) -0.0005(18) 0.0052(18)
N4 0.009(2) 0.012(2) 0.014(2) -0.0009(17) 0.0000(18) 0.0001(17)
N5 0.036(3) 0.026(3) 0.031(3) 0.001(2) 0.009(3) -0.006(2)
N6 0.047(4) 0.029(3) 0.034(3) -0.005(2) 0.005(3) 0.001(3)
O1 0.0159(19) 0.0146(18) 0.0139(19) -0.0045(14) -0.0008(16) 0.0008(15)
O2 0.0164(19) 0.0193(19) 0.0084(18) -0.0034(14) -0.0003(15) -0.0002(16)
Pt1 0.01520(15) 0.01525(14) 0.01298(15) -0.00277(11) -0.00443(11) 0.00177(11)
S1 0.0249(7) 0.0171(7) 0.0153(7) -0.0031(5) -0.0029(6) 0.0027(6)
S2 0.0184(7) 0.0167(6) 0.0171(7) -0.0028(5) -0.0017(6) 0.0014(5)

loop_
_atom_type_symbol
_atom_type_description
_atom_type_scat_dispersion_real
_atom_type_scat_dispersion_imag
_atom_type_scat_source
C C 0.0033 0.0016 'International Tables Vol C Tables 4.2.6.8 and 6.1.1.4'
H H 0.0000 0.0000 'International Tables Vol C Tables 4.2.6.8 and 6.1.1.4'
N N 0.0061 0.0033 'International Tables Vol C Tables 4.2.6.8 and 6.1.1.4'
O O 0.0106 0.0060 'International Tables Vol C Tables 4.2.6.8 and 6.1.1.4'
S S 0.1246 0.1234 'International Tables Vol C Tables 4.2.6.8 and 6.1.1.4'
Mn Mn 0.3368 0.7283 'International Tables Vol C Tables 4.2.6.8 and 6.1.1.4'
Br Br -0.2901 2.4595 'International Tables Vol C Tables 4.2.6.8 and 6.1.1.4'
Pt Pt -1.7033 8.3905 'International Tables Vol C Tables 4.2.6.8 and 6.1.1.4'

loop_
_geom_angle_atom_site_label_1
_geom_angle_atom_site_label_2
_geom_angle_atom_site_label_3
_geom_angle
_geom_angle_site_symmetry_1
_geom_angle_site_symmetry_3
O1 C1 C2 120.8(5) . .
O1 C1 C6 123.0(5) . .
C2 C1 C6 116.1(5) . .
C3 C2 C1 122.3(5) . .
C3 C2 H2 118.8 . .
C1 C2 H2 118.8 . .
C2 C3 C4 120.2(5) . .
C2 C3 H3 119.9 . .
C4 C3 H3 119.9 . .
C5 C4 C3 120.0(5) . .
C5 C4 Br1 120.3(4) . .
C3 C4 Br1 119.6(4) . .
C4 C5 C6 121.2(5) . .
C4 C5 H5 119.4 . .
C6 C5 H5 119.4 . .
C5 C6 C1 120.1(5) . .
C5 C6 C7 119.8(5) . .
C1 C6 C7 119.5(5) . .
N1 C7 C6 125.3(5) . .
N1 C7 H7 117.3 . .
C6 C7 H7 117.3 . .
C9 C8 N1 110.2(5) . .
C9 C8 H8A 109.6 . .
N1 C8 H8A 109.6 . .
C9 C8 H8B 109.6 . .
N1 C8 H8B 109.6 . .
H8A C8 H8B 108.1 . .
C8 C9 C10 114.1(5) . .
C8 C9 H9A 108.7 . .
C10 C9 H9A 108.7 . .
C8 C9 H9B 108.7 . .
C10 C9 H9B 108.7 . .
H9A C9 H9B 107.6 . .
N2 C10 C9 111.5(4) . .
N2 C10 H10A 109.3 . .
C9 C10 H10A 109.3 . .
N2 C10 H10B 109.3 . .
C9 C10 H10B 109.3 . .
H10A C10 H10B 108.0 . .
N2 C11 C12 107.8(4) . .
N2 C11 H11A 110.1 . .
C12 C11 H11A 110.1 . .
N2 C11 H11B 110.1 . .
C12 C11 H11B 110.1 . .
H11A C11 H11B 108.5 . .
N3 C12 C11 108.6(5) . .
N3 C12 H12A 110.0 . .
C11 C12 H12A 110.0 . .
N3 C12 H12B 110.0 . .
C11 C12 H12B 110.0 . .
H12A C12 H12B 108.4 . .
C14 C13 N3 113.5(5) . .
C14 C13 H13A 108.9 . .
N3 C13 H13A 108.9 . .
C14 C13 H13B 108.9 . .
N3 C13 H13B 108.9 . .
H13A C13 H13B 107.7 . .
C13 C14 C15 113.8(5) . .
C13 C14 H14A 108.8 . .
C15 C14 H14A 108.8 . .
C13 C14 H14B 108.8 . .
C15 C14 H14B 108.8 . .
H14A C14 H14B 107.7 . .
N4 C15 C14 109.7(4) . .
N4 C15 H15A 109.7 . .
C14 C15 H15A 109.7 . .
N4 C15 H15B 109.7 . .
C14 C15 H15B 109.7 . .
H15A C15 H15B 108.2 . .
N4 C16 C17 124.4(5) . .
N4 C16 H16 117.8 . .
C17 C16 H16 117.8 . .
C16 C17 C18 118.5(5) . .
C16 C17 C22 121.3(5) . .
C18 C17 C22 119.5(5) . .
C19 C18 C17 119.7(5) . .
C19 C18 H18 120.1 . .
C17 C18 H18 120.1 . .
C18 C19 C20 121.7(6) . .
C18 C19 Br2 118.0(5) . .
C20 C19 Br2 120.2(4) . .
C19 C20 C21 119.4(5) . .
C19 C20 H20 120.3 . .
C21 C20 H20 120.3 . .
C20 C21 C22 121.8(5) . .
C20 C21 H21 119.1 . .
C22 C21 H21 119.1 . .
O2 C22 C21 119.6(5) . .
O2 C22 C17 122.6(5) . .
C21 C22 C17 117.8(5) . .
N5 C23 C24 176.8(7) . .
C25 C24 C23 119.0(5) . .
C25 C24 S2 125.0(4) . .
C23 C24 S2 116.0(4) . .
C24 C25 C26 122.7(5) . .
C24 C25 S1 120.5(4) . .
C26 C25 S1 116.6(4) . .
N6 C26 C25 177.0(7) . .
O2 Mn1 O1 179.60(17) . .
O2 Mn1 N1 90.93(17) . .
O1 Mn1 N1 88.98(17) . .
O2 Mn1 N4 89.05(18) . .
O1 Mn1 N4 90.58(18) . .
N1 Mn1 N4 95.45(19) . .
O2 Mn1 N2 88.56(18) . .
O1 Mn1 N2 91.83(18) . .
N1 Mn1 N2 90.17(19) . .
N4 Mn1 N2 173.93(18) . .
O2 Mn1 N3 90.85(18) . .
O1 Mn1 N3 89.28(18) . .
N1 Mn1 N3 174.6(2) . .
N4 Mn1 N3 89.71(18) . .
N2 Mn1 N3 84.76(18) . .
C7 N1 C8 117.7(4) . .
C7 N1 Mn1 122.3(4) . .
C8 N1 Mn1 119.3(3) . .
C10 N2 C11 110.2(4) . .
C10 N2 Mn1 118.5(4) . .
C11 N2 Mn1 106.8(3) . .
C10 N2 H28 106.9 . .
C11 N2 H28 106.9 . .
Mn1 N2 H28 106.9 . .
C12 N3 C13 111.8(5) . .
C12 N3 Mn1 106.8(3) . .
C13 N3 Mn1 116.9(3) . .
C12 N3 H27 107.0 . .
C13 N3 H27 107.0 . .
Mn1 N3 H27 107.0 . .
C16 N4 C15 116.1(5) . .
C16 N4 Mn1 122.4(4) . .
C15 N4 Mn1 120.7(4) . .
C1 O1 Mn1 123.1(4) . .
C22 O2 Mn1 123.6(3) . .
S1 Pt1 S1 180.000(1) . 2_676
S1 Pt1 S2 89.95(5) . 2_676
S1 Pt1 S2 90.05(5) 2_676 2_676
S1 Pt1 S2 90.05(5) . .
S1 Pt1 S2 89.95(5) 2_676 .
S2 Pt1 S2 180.000(1) 2_676 .
C25 S1 Pt1 102.80(19) . .
C24 S2 Pt1 101.54(19) . .

loop_
_geom_bond_atom_site_label_1
_geom_bond_atom_site_label_2
_geom_bond_distance
_geom_bond_site_symmetry_2
Br1 C4 1.900(5) .
Br2 C19 1.900(6) .
C1 O1 1.297(6) .
C1 C2 1.418(7) .
C1 C6 1.428(8) .
C2 C3 1.334(8) .
C2 H2 0.9500 .
C3 C4 1.411(8) .
C3 H3 0.9500 .
C4 C5 1.339(8) .
C5 C6 1.390(7) .
C5 H5 0.9500 .
C6 C7 1.439(7) .
C7 N1 1.271(7) .
C7 H7 0.9500 .
C8 C9 1.481(9) .
C8 N1 1.485(6) .
C8 H8A 0.9900 .
C8 H8B 0.9900 .
C9 C10 1.532(8) .
C9 H9A 0.9900 .
C9 H9B 0.9900 .
C10 N2 1.481(7) .
C10 H10A 0.9900 .
C10 H10B 0.9900 .
C11 N2 1.492(7) .
C11 C12 1.495(8) .
C11 H11A 0.9900 .
C11 H11B 0.9900 .
C12 N3 1.453(8) .
C12 H12A 0.9900 .
C12 H12B 0.9900 .
C13 C14 1.488(9) .
C13 N3 1.507(7) .
C13 H13A 0.9900 .
C13 H13B 0.9900 .
C14 C15 1.537(7) .
C14 H14A 0.9900 .
C14 H14B 0.9900 .
C15 N4 1.457(6) .
C15 H15A 0.9900 .
C15 H15B 0.9900 .
C16 N4 1.302(7) .
C16 C17 1.412(7) .
C16 H16 0.9500 .
C17 C18 1.418(8) .
C17 C22 1.423(7) .
C18 C19 1.366(8) .
C18 H18 0.9500 .
C19 C20 1.378(8) .
C20 C21 1.383(9) .
C20 H20 0.9500 .
C21 C22 1.399(8) .
C21 H21 0.9500 .
C22 O2 1.302(7) .
C23 N5 1.146(8) .
C23 C24 1.450(8) .
C24 C25 1.356(8) .
C24 S2 1.729(6) .
C25 C26 1.395(8) .
C25 S1 1.753(6) .
C26 N6 1.178(8) .
Mn1 O2 1.887(4) .
Mn1 O1 1.889(4) .
Mn1 N1 1.975(4) .
Mn1 N4 1.978(5) .
Mn1 N2 2.030(5) .
Mn1 N3 2.055(4) .
N2 H28 0.9300 .
N3 H27 0.9300 .
Pt1 S1 2.2865(14) .
Pt1 S1 2.2865(14) 2_676
Pt1 S2 2.2922(14) 2_676
Pt1 S2 2.2922(14) .
